data_7048751
loop_
_publ_author_name
'Kathewad, Neha'
'M C, Anagha'
'Parvin, Nasrina'
'Parambath, Sneha'
'Parameswaran, Pattiyil'
'Khan, Shabana'

_publ_section_title
;
 Facile Buchwald-Hartwig coupling of sterically encumbered substrates
 effected by PNP ligands.
;
_journal_issue 8
_journal_name_full 'Dalton transactions (Cambridge, England : 2003)'
_journal_page_first 2730
_journal_page_last 2734
_journal_paper_doi 10.1039/c9dt00159j
_journal_volume 48
_journal_year 2019
_chemical_formula_sum 'C68 H84 N4'
_chemical_formula_weight 957.39
_space_group_crystal_system monoclinic
_space_group_IT_number 14
_space_group_name_Hall '-P 2yn'
_space_group_name_H-M_alt 'P 1 21/n 1'
_symmetry_space_group_name_Hall '-P 2yn'
_symmetry_space_group_name_H-M 'P 1 21/n 1'
_atom_sites_solution_hydrogens geom
_audit_creation_method SHELXL-2014/7
_audit_update_record
;
2018-10-09 deposited with the CCDC.
2019-01-24 downloaded from the CCDC.
;
_cell_angle_alpha 90.00(3)
_cell_angle_beta 103.93(3)
_cell_angle_gamma 90.00(3)
_cell_formula_units_Z 1
_cell_length_a 13.119(3)
_cell_length_b 8.223(2)
_cell_length_c 13.364(3)
_cell_measurement_reflns_used 5146
_cell_measurement_temperature 150(2)
_cell_measurement_theta_max 25.76
_cell_measurement_theta_min 2.49
_cell_volume 1399.3(6)
_computing_structure_refinement 'SHELXL-2014/7 (Sheldrick, 2014)'
_diffrn_ambient_temperature 150(2)
_diffrn_measured_fraction_theta_full 1.000
_diffrn_measured_fraction_theta_max 1.000
_diffrn_measurement_device_type 'Bruker APEX-II CCD'
_diffrn_measurement_method '\f and \w scans'
_diffrn_radiation_type MoK\a
_diffrn_radiation_wavelength 0.71073
_diffrn_reflns_av_R_equivalents 0.0339
_diffrn_reflns_av_unetI/netI 0.0212
_diffrn_reflns_Laue_measured_fraction_full 1.000
_diffrn_reflns_Laue_measured_fraction_max 1.000
_diffrn_reflns_limit_h_max 14
_diffrn_reflns_limit_h_min -15
_diffrn_reflns_limit_k_max 9
_diffrn_reflns_limit_k_min -9
_diffrn_reflns_limit_l_max 13
_diffrn_reflns_limit_l_min -16
_diffrn_reflns_number 17734
_diffrn_reflns_point_group_measured_fraction_full 1.000
_diffrn_reflns_point_group_measured_fraction_max 1.000
_diffrn_reflns_theta_full 25.242
_diffrn_reflns_theta_max 25.248
_diffrn_reflns_theta_min 1.953
_exptl_absorpt_coefficient_mu 0.065
_exptl_crystal_colour Colorless
_exptl_crystal_density_diffrn 1.136
_exptl_crystal_description Block
_exptl_crystal_F_000 520
_exptl_crystal_size_max 0.1
_exptl_crystal_size_mid 0.1
_exptl_crystal_size_min 0.1
_exptl_transmission_factor_max 0.7457
_exptl_transmission_factor_min 0.6820
_refine_diff_density_max 0.410
_refine_diff_density_min -0.328
_refine_diff_density_rms 0.044
_refine_ls_extinction_method none
_refine_ls_goodness_of_fit_ref 1.604
_refine_ls_hydrogen_treatment constr
_refine_ls_matrix_type full
_refine_ls_number_parameters 168
_refine_ls_number_reflns 2525
_refine_ls_number_restraints 0
_refine_ls_restrained_S_all 1.604
_refine_ls_R_factor_all 0.0652
_refine_ls_R_factor_gt 0.0504
_refine_ls_shift/su_max 0.000
_refine_ls_shift/su_mean 0.000
_refine_ls_structure_factor_coef Fsqd
_refine_ls_weighting_details 'w=1/[\s^2^(Fo^2^)+(0.0739P)^2^] where P=(Fo^2^+2Fc^2^)/3'
_refine_ls_weighting_scheme calc
_refine_ls_wR_factor_gt 0.1568
_refine_ls_wR_factor_ref 0.1669
_reflns_Friedel_coverage 0.000
_reflns_number_gt 2020
_reflns_number_total 2525
_reflns_threshold_expression 'I > 2\s(I)'
_cod_data_source_file c9dt00159j2.cif
_cod_data_source_block NVK42
_cod_depositor_comments 'Adding full bibliography for 7048750--7048752.cif.'
_cod_original_cell_volume 1399.2(6)
_cod_database_code 7048751
_shelx_shelxl_version_number 2014/7
_shelx_space_group_comment
;
The symmetry employed for this shelxl refinement is uniquely defined
by the following loop, which should always be used as a source of
symmetry information in preference to the above space-group names.
They are only intended as comments.
;

loop_
_space_group_symop_operation_xyz
'x, y, z'
'-x+1/2, y+1/2, -z+1/2'
'-x, -y, -z'
'x-1/2, -y-1/2, z-1/2'

loop_
_atom_site_label
_atom_site_type_symbol
_atom_site_fract_x
_atom_site_fract_y
_atom_site_fract_z
_atom_site_U_iso_or_equiv
_atom_site_adp_type
_atom_site_occupancy
_atom_site_site_symmetry_order
_atom_site_calc_flag
_atom_site_refinement_flags_posn
_atom_site_refinement_flags_adp
N1 N 0.63196(11) 0.37021(17) 0.25577(10) 0.0313(4) Uani 1 1 d . .
H1 H 0.6518 0.3734 0.1990 0.038 Uiso 1 1 calc R U
C1 C 0.55219(13) 0.1602(2) 0.34506(12) 0.0266(4) Uani 1 1 d . .
C2 C 0.68513(13) 0.4698(2) 0.33715(13) 0.0289(4) Uani 1 1 d . .
C3 C 0.54736(13) 0.2642(2) 0.26095(13) 0.0269(4) Uani 1 1 d . .
C4 C 0.46714(13) 0.0601(2) 0.34515(13) 0.0299(4) Uani 1 1 d . .
H4 H 0.4696 -0.0066 0.4019 0.036 Uiso 1 1 calc R U
C5 C 0.45922(13) 0.2622(2) 0.17723(13) 0.0308(4) Uani 1 1 d . .
C6 C 0.79518(14) 0.4763(2) 0.35985(14) 0.0322(4) Uani 1 1 d . .
C7 C 0.37858(13) 0.0557(2) 0.26386(13) 0.0318(4) Uani 1 1 d . .
C8 C 0.37751(13) 0.1558(2) 0.18025(13) 0.0335(5) Uani 1 1 d . .
H8 H 0.3199 0.1517 0.1239 0.040 Uiso 1 1 calc R U
C9 C 0.62904(14) 0.5677(2) 0.39235(14) 0.0337(5) Uani 1 1 d . .
C10 C 0.64896(13) 0.1485(2) 0.43176(13) 0.0342(5) Uani 1 1 d . .
H10A H 0.6523 0.2407 0.4765 0.051 Uiso 1 1 calc R U
H10B H 0.7101 0.1468 0.4041 0.051 Uiso 1 1 calc R U
H10C H 0.6463 0.0505 0.4701 0.051 Uiso 1 1 calc R U
C11 C 0.84702(15) 0.5797(2) 0.43705(14) 0.0387(5) Uani 1 1 d . .
H11 H 0.9199 0.5863 0.4513 0.046 Uiso 1 1 calc R U
C12 C 0.85593(15) 0.3694(2) 0.30285(15) 0.0402(5) Uani 1 1 d . .
H12A H 0.9298 0.3864 0.3299 0.060 Uiso 1 1 calc R U
H12B H 0.8374 0.3964 0.2309 0.060 Uiso 1 1 calc R U
H12C H 0.8392 0.2574 0.3116 0.060 Uiso 1 1 calc R U
C13 C 0.68575(16) 0.6660(2) 0.47122(15) 0.0412(5) Uani 1 1 d . .
H13 H 0.6497 0.7281 0.5096 0.049 Uiso 1 1 calc R U
C14 C 0.79368(16) 0.6737(2) 0.49383(15) 0.0449(5) Uani 1 1 d . .
H14 H 0.8302 0.7408 0.5464 0.054 Uiso 1 1 calc R U
C15 C 0.45244(15) 0.3747(2) 0.08719(14) 0.0422(5) Uani 1 1 d . .
H15A H 0.3849 0.3635 0.0401 0.063 Uiso 1 1 calc R U
H15B H 0.5064 0.3475 0.0526 0.063 Uiso 1 1 calc R U
H15C H 0.4617 0.4849 0.1114 0.063 Uiso 1 1 calc R U
C16 C 0.51055(15) 0.5745(2) 0.36517(17) 0.0451(5) Uani 1 1 d . .
H16A H 0.4833 0.4756 0.3866 0.068 Uiso 1 1 calc R U
H16B H 0.4852 0.5872 0.2920 0.068 Uiso 1 1 calc R U
H16C H 0.4879 0.6651 0.3996 0.068 Uiso 1 1 calc R U
C17 C 0.28789(16) -0.0525(3) 0.26675(16) 0.0512(6) Uani 1 1 d . .
H17A H 0.3122 -0.1623 0.2799 0.077 Uiso 1 1 calc R U
H17B H 0.2372 -0.0475 0.2017 0.077 Uiso 1 1 calc R U
H17C H 0.2559 -0.0172 0.3205 0.077 Uiso 1 1 calc R U

loop_
_atom_site_aniso_label
_atom_site_aniso_U_11
_atom_site_aniso_U_22
_atom_site_aniso_U_33
_atom_site_aniso_U_23
_atom_site_aniso_U_13
_atom_site_aniso_U_12
N1 0.0348(9) 0.0339(9) 0.0278(8) 0.0038(6) 0.0126(6) -0.0053(7)
C1 0.0281(9) 0.0274(9) 0.0257(8) 0.0006(7) 0.0089(7) 0.0014(7)
C2 0.0356(10) 0.0227(9) 0.0311(9) 0.0077(7) 0.0132(8) -0.0012(7)
C3 0.0281(9) 0.0265(9) 0.0280(9) 0.0016(7) 0.0104(7) 0.0023(7)
C4 0.0311(10) 0.0323(10) 0.0281(9) 0.0020(7) 0.0106(7) 0.0005(7)
C5 0.0287(9) 0.0349(11) 0.0295(9) 0.0035(8) 0.0085(7) 0.0066(8)
C6 0.0351(10) 0.0286(10) 0.0360(10) 0.0055(8) 0.0146(8) -0.0044(8)
C7 0.0264(9) 0.0372(10) 0.0339(9) -0.0027(8) 0.0112(8) -0.0021(8)
C8 0.0256(9) 0.0422(11) 0.0309(9) -0.0016(8) 0.0032(7) 0.0046(8)
C9 0.0404(11) 0.0242(10) 0.0409(10) 0.0053(8) 0.0182(9) 0.0017(8)
C10 0.0339(10) 0.0349(10) 0.0318(9) 0.0074(8) 0.0038(8) -0.0034(8)
C11 0.0372(11) 0.0371(11) 0.0423(11) 0.0027(9) 0.0103(9) -0.0078(8)
C12 0.0359(10) 0.0403(11) 0.0488(11) 0.0006(9) 0.0189(9) -0.0049(8)
C13 0.0579(13) 0.0274(10) 0.0443(11) -0.0004(8) 0.0242(10) 0.0005(9)
C14 0.0556(13) 0.0360(12) 0.0424(11) -0.0057(9) 0.0107(10) -0.0110(10)
C15 0.0412(11) 0.0495(13) 0.0342(10) 0.0138(9) 0.0054(8) 0.0076(9)
C16 0.0438(12) 0.0367(11) 0.0594(13) -0.0020(10) 0.0216(10) 0.0082(9)
C17 0.0381(12) 0.0654(15) 0.0494(12) 0.0009(11) 0.0092(10) -0.0154(10)

loop_
_atom_type_symbol
_atom_type_description
_atom_type_scat_dispersion_real
_atom_type_scat_dispersion_imag
_atom_type_scat_source
C C 0.0033 0.0016 'International Tables Vol C Tables 4.2.6.8 and 6.1.1.4'
H H 0.0000 0.0000 'International Tables Vol C Tables 4.2.6.8 and 6.1.1.4'
N N 0.0061 0.0033 'International Tables Vol C Tables 4.2.6.8 and 6.1.1.4'

loop_
_geom_angle_atom_site_label_1
_geom_angle_atom_site_label_2
_geom_angle_atom_site_label_3
_geom_angle
C2 N1 C3 124.45(13)
C2 N1 H1 117.8
C3 N1 H1 117.8
C4 C1 C3 118.80(16)
C4 C1 C10 119.50(15)
C3 C1 C10 121.63(15)
C6 C2 N1 118.88(16)
C6 C2 C9 120.23(17)
N1 C2 C9 120.83(16)
C1 C3 C5 120.14(16)
C1 C3 N1 121.77(15)
C5 C3 N1 118.06(15)
C1 C4 C7 122.51(16)
C1 C4 H4 118.7
C7 C4 H4 118.7
C8 C5 C3 118.49(16)
C8 C5 C15 120.83(16)
C3 C5 C15 120.67(16)
C11 C6 C2 118.73(17)
C11 C6 C12 120.65(17)
C2 C6 C12 120.61(16)
C8 C7 C4 117.41(16)
C8 C7 C17 121.41(17)
C4 C7 C17 121.17(17)
C7 C8 C5 122.59(16)
C7 C8 H8 118.7
C5 C8 H8 118.7
C13 C9 C2 118.39(17)
C13 C9 C16 119.48(17)
C2 C9 C16 122.07(17)
C1 C10 H10A 109.5
C1 C10 H10B 109.5
H10A C10 H10B 109.5
C1 C10 H10C 109.5
H10A C10 H10C 109.5
H10B C10 H10C 109.5
C6 C11 C14 121.95(18)
C6 C11 H11 119.0
C14 C11 H11 119.0
C6 C12 H12A 109.5
C6 C12 H12B 109.5
H12A C12 H12B 109.5
C6 C12 H12C 109.5
H12A C12 H12C 109.5
H12B C12 H12C 109.5
C14 C13 C9 121.78(18)
C14 C13 H13 119.1
C9 C13 H13 119.1
C13 C14 C11 118.88(18)
C13 C14 H14 120.6
C11 C14 H14 120.6
C5 C15 H15A 109.5
C5 C15 H15B 109.5
H15A C15 H15B 109.5
C5 C15 H15C 109.5
H15A C15 H15C 109.5
H15B C15 H15C 109.5
C9 C16 H16A 109.5
C9 C16 H16B 109.5
H16A C16 H16B 109.5
C9 C16 H16C 109.5
H16A C16 H16C 109.5
H16B C16 H16C 109.5
C7 C17 H17A 109.5
C7 C17 H17B 109.5
H17A C17 H17B 109.5
C7 C17 H17C 109.5
H17A C17 H17C 109.5
H17B C17 H17C 109.5

loop_
_geom_bond_atom_site_label_1
_geom_bond_atom_site_label_2
_geom_bond_distance
N1 C2 1.405(2)
N1 C3 1.426(2)
N1 H1 0.8600
C1 C4 1.386(2)
C1 C3 1.402(2)
C1 C10 1.502(2)
C2 C6 1.403(2)
C2 C9 1.413(2)
C3 C5 1.402(2)
C4 C7 1.387(2)
C4 H4 0.9300
C5 C8 1.392(2)
C5 C15 1.503(2)
C6 C11 1.383(3)
C6 C12 1.510(3)
C7 C8 1.385(2)
C7 C17 1.493(3)
C8 H8 0.9300
C9 C13 1.393(3)
C9 C16 1.510(3)
C10 H10A 0.9600
C10 H10B 0.9600
C10 H10C 0.9600
C11 C14 1.385(3)
C11 H11 0.9300
C12 H12A 0.9600
C12 H12B 0.9600
C12 H12C 0.9600
C13 C14 1.376(3)
C13 H13 0.9300
C14 H14 0.9300
C15 H15A 0.9600
C15 H15B 0.9600
C15 H15C 0.9600
C16 H16A 0.9600
C16 H16B 0.9600
C16 H16C 0.9600
C17 H17A 0.9600
C17 H17B 0.9600
C17 H17C 0.9600
